data_7200130
loop_
_publ_author_name
'Kendrick, John'
'Gourlay, Matthew D.'
'Neumann, Marcus A.'
'Leusen, Frank J. J.'

_publ_section_title
;
 Predicting spontaneous racemate resolution using recent developments in
 crystal structure prediction
;
_journal_issue 11
_journal_name_full CrystEngComm
_journal_page_first 2391
_journal_page_last 2399
_journal_paper_doi 10.1039/b909038j
_journal_volume 11
_journal_year 2009
_space_group_IT_number 14
_symmetry_cell_setting monoclinic
_symmetry_Int_Tables_number 14
_symmetry_space_group_name_Hall '-P 2ybc'
_symmetry_space_group_name_H-M 'P 1 21/c 1'
_cell_angle_alpha 90.000000
_cell_angle_beta 143.052301
_cell_angle_gamma 90.000000
_cell_length_a 11.292480
_cell_length_b 6.799648
_cell_length_c 11.439500
_cell_volume 527.982
_cod_data_source_file 5HMO_racemic.cif
_cod_data_source_block 5HMO_R_13
_cod_original_sg_symbol_H-M 'P 2_1/c'
_cod_struct_determination_method theoretical
_cod_database_code 7200130

loop_
_symmetry_equiv_pos_site_id
_symmetry_equiv_pos_as_xyz
1 x,y,z
2 -x,y+1/2,-z+1/2
3 -x,-y,-z
4 x,-y+1/2,z+1/2

loop_
_atom_site_label
_atom_site_type_symbol
_atom_site_fract_x
_atom_site_fract_y
_atom_site_fract_z
C46 C 0.665774 0.301616 1.748124
C47 C 0.688206 0.337927 1.898601
O48 O 0.743692 0.545179 1.952618
C49 C 0.775193 0.620997 1.868567
N50 N 0.739700 0.485529 1.758278
O51 O 0.828052 0.794827 1.897631
C52 C 0.845316 0.211453 2.080970
O53 O 0.768263 0.018459 2.039894
H54 H 0.755014 0.175709 1.790095
H55 H 0.511833 0.276411 1.601790
H56 H 0.548218 0.321058 1.834598
H57 H 0.752762 0.512807 1.679948
H58 H 0.979684 0.205489 2.133523
H59 H 0.883980 0.275864 2.196397
H60 H 0.798157 -0.067993 1.994912
